data_4124734
loop_
_publ_author_name
'Kosikova, Tamara'
'Hassan, Nurul Izzaty'
'Cordes, David B.'
'Slawin, Alexandra M. Z.'
'Philp, Douglas'

_publ_section_title
;
 Orthogonal Recognition Processes Drive the Assembly and Replication of a
 [2]Rotaxane.
;
_journal_issue 51
_journal_name_full 'Journal of the American Chemical Society'
_journal_page_first 16074
_journal_page_last 16083
_journal_paper_doi 10.1021/jacs.5b09738
_journal_volume 137
_journal_year 2015
_chemical_formula_moiety 'C55 H55 N5 O9, C30 H28 N4 O4, 2(C2 H3 N)'
_chemical_formula_sum 'C89 H89 N11 O13'
_chemical_formula_weight 1520.75
_space_group_crystal_system monoclinic
_space_group_IT_number 14
_space_group_name_Hall '-P 2ybc'
_space_group_name_H-M_alt 'P 1 21/c 1'
_symmetry_space_group_name_Hall '-P 2ybc'
_symmetry_space_group_name_H-M 'P 1 21/c 1'
_atom_sites_solution_hydrogens geom
_atom_sites_solution_primary direct
_atom_sites_solution_secondary difmap
_audit_creation_date 2015-07-08
_audit_creation_method 'by CrystalStructure 4.1'
_cell_angle_alpha 90.0000
_cell_angle_beta 92.402(11)
_cell_angle_gamma 90.0000
_cell_formula_units_Z 4
_cell_length_a 9.914(5)
_cell_length_b 11.770(5)
_cell_length_c 73.29(3)
_cell_measurement_reflns_used 1638
_cell_measurement_temperature 173
_cell_measurement_theta_max 46.90
_cell_measurement_theta_min 19.00
_cell_volume 8545(7)
_computing_cell_refinement 'CrystalClear-SM Expert 2.1 b32'
_computing_data_collection 'CrystalClear-SM Expert 2.1 b32 (Rigaku, 2014)'
_computing_data_reduction 'CrystalClear-SM Expert 2.1 b32'
_computing_molecular_graphics 'CrystalStructure 4.1'
_computing_publication_material 'CrystalStructure 4.1 (Rigaku, 2014)'
_computing_structure_refinement 'SHELXL2013 (Sheldrick, 2008)'
_computing_structure_solution 'SHELXD2013 (Sheldrick, 2008)'
_diffrn_ambient_temperature 173
_diffrn_detector_area_resol_mean 5.814
_diffrn_measured_fraction_theta_full 0.888
_diffrn_measured_fraction_theta_max 0.880
_diffrn_measurement_device_type 'Rigaku XtaLAB P100'
_diffrn_measurement_method \w
_diffrn_radiation_type 'Cu K\a'
_diffrn_radiation_wavelength 1.54187
_diffrn_reflns_av_R_equivalents 0.4063
_diffrn_reflns_laue_measured_fraction_full 0.888
_diffrn_reflns_laue_measured_fraction_max 0.880
_diffrn_reflns_limit_h_max 11
_diffrn_reflns_limit_h_min -11
_diffrn_reflns_limit_k_max 13
_diffrn_reflns_limit_k_min -12
_diffrn_reflns_limit_l_max 74
_diffrn_reflns_limit_l_min -88
_diffrn_reflns_number 47075
_diffrn_reflns_point_group_measured_fraction_full 0.888
_diffrn_reflns_point_group_measured_fraction_max 0.880
_diffrn_reflns_theta_full 67.687
_diffrn_reflns_theta_max 68.462
_diffrn_reflns_theta_min 3.804
_diffrn_standards_number 0
_exptl_absorpt_coefficient_mu 0.652
_exptl_absorpt_correction_T_max 0.993
_exptl_absorpt_correction_T_min 0.134
_exptl_absorpt_correction_type multi-scan
_exptl_absorpt_process_details 'REQAB (Rigaku, 1998)'
_exptl_crystal_colour colorless
_exptl_crystal_density_diffrn 1.182
_exptl_crystal_density_method 'not measured'
_exptl_crystal_description platelet
_exptl_crystal_F_000 3216.00
_exptl_crystal_size_max 0.130
_exptl_crystal_size_mid 0.060
_exptl_crystal_size_min 0.010
_refine_diff_density_max 1.35
_refine_diff_density_min -0.65
_refine_ls_extinction_coef 0.0066(7)
_refine_ls_extinction_method SHELXL
_refine_ls_goodness_of_fit_ref 1.218
_refine_ls_hydrogen_treatment constr
_refine_ls_number_parameters 905
_refine_ls_number_reflns 13722
_refine_ls_number_restraints 267
_refine_ls_R_factor_all 0.4138
_refine_ls_R_factor_gt 0.2461
_refine_ls_shift/su_max 0.001
_refine_ls_structure_factor_coef Fsqd
_refine_ls_weighting_details 'w = 1/[\s^2^(Fo^2^)+(0.2000P)^2^] where P=(Fo^2^+2Fc^2^)/3'
_refine_ls_weighting_scheme calc
_refine_ls_wR_factor_gt 0.5209
_refine_ls_wR_factor_ref 0.5897
_reflns_number_gt 3427
_reflns_number_total 13722
_reflns_threshold_expression F^2^>2.0\s(F^2^)
_cod_data_source_file ja5b09738_si_003.cif
_cod_data_source_block PM-R
_cod_depositor_comments 'Adding full bibliography for 4124733--4124734.cif.'
_cod_database_code 4124734
_shelxl_version_number 2014/6

loop_
_space_group_symop_id
_space_group_symop_operation_xyz
1 +X,+Y,+Z
2 -X,1/2+Y,1/2-Z
3 -X,-Y,-Z
4 +X,-1/2-Y,-1/2+Z

loop_
_atom_site_label
_atom_site_type_symbol
_atom_site_fract_x
_atom_site_fract_y
_atom_site_fract_z
_atom_site_U_iso_or_equiv
_atom_site_adp_type
_atom_site_occupancy
_atom_site_site_symmetry_order
_atom_site_calc_flag
_atom_site_refinement_flags_posn
_atom_site_refinement_flags_adp
O1 O 0.6788(13) 0.3437(10) 0.74299(18) 0.097(4) Uani 1 1 d . .
O2 O 0.2272(16) 0.5106(13) 0.60208(19) 0.116(5) Uani 1 1 d . .
O3 O 0.4489(12) 0.3230(11) 0.53407(17) 0.098(4) Uani 1 1 d . .
O4 O 0.1456(16) 0.6463(11) 0.5384(2) 0.121(5) Uani 1 1 d . .
O5 O 1.3907(14) 0.1395(11) 0.77388(17) 0.096(4) Uani 1 1 d . .
O6 O 0.5787(14) -0.0156(12) 0.7265(2) 0.109(4) Uani 1 1 d . .
O7 O 0.3723(13) 0.3259(13) 0.7359(2) 0.118(5) Uani 1 1 d . .
O8 O -0.1964(14) -0.0379(12) 0.6720(2) 0.119(5) Uani 1 1 d . .
H8A H -0.2764 -0.0687 0.6776 0.179 Uiso 1 1 calc R U
O9 O -0.1115(12) -0.0310(11) 0.6999(2) 0.100(4) Uani 1 1 d . .
O61 O 0.0870(13) 0.8551(12) 0.6416(2) 0.114(4) Uani 1 1 d . .
O62 O 0.8436(12) 0.6318(12) 0.5936(2) 0.115(5) Uani 1 1 d . .
O63 O 0.569(2) 0.1740(13) 0.5789(3) 0.151(7) Uani 1 1 d . .
O64 O -0.0366(19) 0.2713(17) 0.6523(3) 0.169(7) Uani 1 1 d . .
N1 N 0.7521(16) 0.2942(12) 0.72963(19) 0.080(4) Uani 1 1 d . .
N2 N 0.4278(14) 0.4131(11) 0.6018(2) 0.088(4) Uani 1 1 d . .
H2A H 0.4899 0.3774 0.5935 0.133 Uiso 1 1 calc R U
N3 N 1.3127(13) 0.2755(12) 0.7930(2) 0.082(4) Uani 1 1 d . .
H3A H 1.2375 0.3281 0.7945 0.123 Uiso 1 1 calc R U
N5 N 0.4529(15) 0.1474(16) 0.7290(2) 0.098(5) Uani 1 1 d . .
N62 N 0.1640(15) 0.7223(13) 0.6204(2) 0.094(5) Uani 1 1 d . .
H62A H 0.1702 0.6409 0.6177 0.141 Uiso 1 1 calc R U
N64 N 0.031(2) 0.3434(19) 0.6255(3) 0.128(7) Uani 1 1 d . .
H64A H 0.0612 0.4103 0.6188 0.192 Uiso 1 1 calc R U
N91 N 0.8667(18) 0.0018(17) 0.5968(3) 0.124(6) Uani 1 1 d . U
N95 N 0.7437(19) 0.5140(19) 0.5158(3) 0.124(7) Uani 1 1 d . .
C1 C 0.578(2) 0.2588(17) 0.7499(3) 0.107(7) Uani 1 1 d . .
H1 H 0.5565 0.2707 0.7630 0.129 Uiso 1 1 calc R U
C2 C 0.6498(18) 0.1416(16) 0.7463(3) 0.085(5) Uani 1 1 d . .
H2 H 0.6657 0.0960 0.7577 0.101 Uiso 1 1 calc R U
C3 C 0.7871(16) 0.1737(15) 0.7367(2) 0.081(5) Uani 1 1 d . .
H3 H 0.8026 0.1212 0.7263 0.097 Uiso 1 1 calc R U
C4 C 0.6989(12) 0.3039(12) 0.71168(12) 0.089(6) Uani 1 1 d G .
C5 C 0.7374(11) 0.2315(10) 0.69783(17) 0.095(6) Uani 1 1 d G .
H5 H 0.7975 0.1704 0.7005 0.114 Uiso 1 1 calc R U
C6 C 0.6877(13) 0.2485(10) 0.68003(15) 0.081(5) Uani 1 1 d G .
H6 H 0.7140 0.1990 0.6706 0.097 Uiso 1 1 calc R U
C7 C 0.5997(13) 0.3379(11) 0.67606(13) 0.094(6) Uani 1 1 d G .
C8 C 0.5612(12) 0.4102(9) 0.68990(19) 0.109(7) Uani 1 1 d G .
H8 H 0.5011 0.4713 0.6872 0.131 Uiso 1 1 calc R U
C9 C 0.6109(14) 0.3932(11) 0.70771(16) 0.119(8) Uani 1 1 d G .
H9 H 0.5846 0.4427 0.7172 0.143 Uiso 1 1 calc R U
C10 C 0.5504(11) 0.3575(10) 0.65609(12) 0.075(5) Uani 1 1 d G .
C11 C 0.6288(9) 0.3203(10) 0.64198(16) 0.091(6) Uani 1 1 d G .
H11 H 0.7108 0.2807 0.6447 0.109 Uiso 1 1 calc R U
C12 C 0.5873(11) 0.3409(10) 0.62394(14) 0.078(5) Uani 1 1 d G .
H12 H 0.6409 0.3155 0.6143 0.094 Uiso 1 1 calc R U
C13 C 0.4673(12) 0.3988(10) 0.62000(12) 0.095(6) Uani 1 1 d G .
C14 C 0.3889(10) 0.4360(9) 0.63410(17) 0.087(5) Uani 1 1 d G .
H14 H 0.3070 0.4755 0.6314 0.105 Uiso 1 1 calc R U
C15 C 0.4304(11) 0.4153(9) 0.65215(14) 0.088(6) Uani 1 1 d G .
H15 H 0.3769 0.4407 0.6618 0.106 Uiso 1 1 calc R U
C16 C 0.324(2) 0.4648(15) 0.5931(3) 0.089(6) Uani 1 1 d . .
C17 C 0.3184(12) 0.4718(11) 0.57267(12) 0.081(5) Uani 1 1 d G .
C18 C 0.3872(11) 0.3934(9) 0.56234(16) 0.077(5) Uani 1 1 d G .
H18 H 0.4407 0.3361 0.5682 0.092 Uiso 1 1 calc R U
C19 C 0.3779(12) 0.3989(9) 0.54338(16) 0.088(6) Uani 1 1 d G .
C20 C 0.2997(13) 0.4827(11) 0.53476(12) 0.088(5) Uani 1 1 d G .
H20 H 0.2933 0.4864 0.5218 0.106 Uiso 1 1 calc R U
C21 C 0.2309(12) 0.5610(9) 0.54508(17) 0.097(6) Uani 1 1 d G .
C22 C 0.2403(12) 0.5556(10) 0.56404(16) 0.087(6) Uani 1 1 d G .
H22 H 0.1932 0.6091 0.5711 0.104 Uiso 1 1 calc R U
C23 C 0.4324(18) 0.3252(17) 0.5155(3) 0.095(6) Uani 1 1 d . U
H23A H 0.4627 0.3989 0.5106 0.114 Uiso 1 1 calc R U
H23B H 0.3362 0.3139 0.5117 0.114 Uiso 1 1 calc R U
C24 C 0.5251(19) 0.2207(18) 0.5079(3) 0.106(6) Uani 1 1 d . U
H24A H 0.6205 0.2303 0.5121 0.127 Uiso 1 1 calc R U
H24B H 0.4923 0.1468 0.5124 0.127 Uiso 1 1 calc R U
C25 C 0.513(2) 0.2246(18) 0.4882(3) 0.109(6) Uani 1 1 d . U
H25A H 0.5416 0.3001 0.4839 0.131 Uiso 1 1 calc R U
H25B H 0.4181 0.2121 0.4841 0.131 Uiso 1 1 calc R U
C26 C 0.605(2) 0.1295(18) 0.4801(3) 0.114(6) Uani 1 1 d . U
H26A H 0.5747 0.0544 0.4844 0.137 Uiso 1 1 calc R U
H26B H 0.6994 0.1406 0.4849 0.137 Uiso 1 1 calc R U
C27 C 0.604(2) 0.1294(19) 0.4579(3) 0.123(8) Uani 1 1 d . .
H27A H 0.6309 0.2044 0.4536 0.147 Uiso 1 1 calc R U
H27B H 0.5129 0.1116 0.4531 0.147 Uiso 1 1 calc R U
H27C H 0.6675 0.0720 0.4538 0.147 Uiso 1 1 calc R U
C28 C 0.119(2) 0.6440(15) 0.5191(3) 0.096(6) Uani 1 1 d . .
H28A H 0.0796 0.5700 0.5152 0.116 Uiso 1 1 calc R U
H28B H 0.2025 0.6572 0.5125 0.116 Uiso 1 1 calc R U
C29 C 0.0146(19) 0.7433(17) 0.5154(3) 0.096(6) Uani 1 1 d . .
H29A H -0.0687 0.7293 0.5220 0.116 Uiso 1 1 calc R U
H29B H 0.0539 0.8165 0.5196 0.116 Uiso 1 1 calc R U
C30 C -0.017(2) 0.747(2) 0.4957(3) 0.110(7) Uani 1 1 d . .
H30A H -0.0618 0.6762 0.4916 0.132 Uiso 1 1 calc R U
H30B H 0.0673 0.7562 0.4890 0.132 Uiso 1 1 calc R U
C31 C -0.1135(19) 0.8529(15) 0.4920(3) 0.104(7) Uani 1 1 d . .
H31A H -0.0736 0.9217 0.4979 0.125 Uiso 1 1 calc R U
H31B H -0.2019 0.8385 0.4974 0.125 Uiso 1 1 calc R U
C32 C -0.134(4) 0.873(2) 0.4706(4) 0.207(17) Uani 1 1 d . .
H32A H -0.2243 0.8473 0.4665 0.248 Uiso 1 1 calc R U
H32B H -0.0659 0.8298 0.4642 0.248 Uiso 1 1 calc R U
H32C H -0.1244 0.9540 0.4679 0.248 Uiso 1 1 calc R U
C33 C 0.9121(10) 0.1773(12) 0.74983(18) 0.094(5) Uani 1 1 d G U
C34 C 1.0198(12) 0.1083(12) 0.74544(18) 0.124(8) Uani 1 1 d G U
H34 H 1.0099 0.0559 0.7356 0.149 Uiso 1 1 calc R U
C35 C 1.1418(10) 0.1158(12) 0.75542(19) 0.120(7) Uani 1 1 d G U
H35 H 1.2153 0.0686 0.7524 0.144 Uiso 1 1 calc R U
C36 C 1.1561(9) 0.1925(11) 0.76980(17) 0.075(4) Uani 1 1 d G U
C37 C 1.0485(12) 0.2616(12) 0.77420(18) 0.137(9) Uani 1 1 d G U
H37 H 1.0584 0.3139 0.7840 0.164 Uiso 1 1 calc R U
C38 C 0.9265(11) 0.2540(13) 0.7642(2) 0.132(9) Uani 1 1 d G U
H38 H 0.8530 0.3012 0.7672 0.159 Uiso 1 1 calc R U
C39 C 1.303(2) 0.1967(18) 0.7796(3) 0.095(6) Uani 1 1 d . .
C40 C 1.4253(11) 0.2835(11) 0.80447(15) 0.119(8) Uani 1 1 d G .
N4 N 1.4175(10) 0.3754(10) 0.81629(16) 0.089(4) Uani 1 1 d G .
C41 C 1.5268(12) 0.4024(10) 0.82798(15) 0.115(8) Uani 1 1 d G .
C42 C 1.6439(10) 0.3376(12) 0.82785(18) 0.117(8) Uani 1 1 d G .
H42 H 1.7186 0.3561 0.8358 0.140 Uiso 1 1 calc R U
C43 C 1.6517(10) 0.2457(11) 0.8160(2) 0.100(7) Uani 1 1 d G .
H43 H 1.7318 0.2014 0.8159 0.120 Uiso 1 1 calc R U
C44 C 1.5424(13) 0.2186(9) 0.80434(17) 0.109(7) Uani 1 1 d G .
H44 H 1.5478 0.1558 0.7963 0.131 Uiso 1 1 calc R U
C45 C 1.5198(18) 0.505(2) 0.8390(3) 0.116(8) Uani 1 1 d . .
H45A H 1.4431 0.5002 0.8469 0.139 Uiso 1 1 calc R U
H45B H 1.5083 0.5714 0.8309 0.139 Uiso 1 1 calc R U
H45C H 1.6035 0.5135 0.8465 0.139 Uiso 1 1 calc R U
C46 C 0.560(2) 0.081(2) 0.7322(3) 0.109(7) Uani 1 1 d . .
C47 C 0.456(2) 0.249(2) 0.7377(2) 0.096(6) Uani 1 1 d . .
C48 C 0.3467(10) 0.1177(10) 0.71532(15) 0.075(5) Uani 1 1 d G .
C49 C 0.3055(11) 0.1961(8) 0.70203(17) 0.087(5) Uani 1 1 d G .
H49 H 0.3475 0.2685 0.7016 0.104 Uiso 1 1 calc R U
C50 C 0.2028(12) 0.1684(10) 0.68931(15) 0.092(6) Uani 1 1 d G .
H50 H 0.1747 0.2220 0.6802 0.110 Uiso 1 1 calc R U
C51 C 0.1413(11) 0.0624(10) 0.68987(16) 0.094(6) Uani 1 1 d G .
C52 C 0.1825(12) -0.0159(8) 0.7032(2) 0.112(8) Uani 1 1 d G .
H52 H 0.1404 -0.0884 0.7035 0.135 Uiso 1 1 calc R U
C53 C 0.2852(12) 0.0117(9) 0.71588(17) 0.109(7) Uani 1 1 d G .
H53 H 0.3133 -0.0419 0.7250 0.130 Uiso 1 1 calc R U
C54 C 0.0260(15) 0.0323(15) 0.6760(2) 0.079(5) Uani 1 1 d . .
H54A H 0.0605 -0.0232 0.6671 0.095 Uiso 1 1 calc R U
H54B H 0.0002 0.1018 0.6691 0.095 Uiso 1 1 calc R U
C55 C -0.104(2) -0.0183(17) 0.6844(3) 0.094(7) Uani 1 1 d . .
N61 N 0.0479(10) 0.5540(10) 0.64097(13) 0.085(4) Uani 1 1 d G U
C61 C 0.0409(12) 0.6653(9) 0.64720(17) 0.099(5) Uani 1 1 d G U
C62 C -0.0186(15) 0.6887(9) 0.66361(18) 0.128(7) Uani 1 1 d G U
H62 H -0.0234 0.7648 0.6679 0.153 Uiso 1 1 calc R U
C63 C -0.0713(14) 0.6008(13) 0.67380(14) 0.120(6) Uani 1 1 d G U
H63 H -0.1120 0.6169 0.6850 0.144 Uiso 1 1 calc R U
C64 C -0.0643(13) 0.4895(11) 0.66757(17) 0.112(6) Uani 1 1 d G U
H64 H -0.1003 0.4295 0.6745 0.135 Uiso 1 1 calc R U
C65 C -0.0047(13) 0.4661(8) 0.65116(18) 0.101(5) Uani 1 1 d G U
C66 C 0.095(2) 0.753(2) 0.6361(3) 0.106(6) Uani 1 1 d . U
C67 C 0.2225(19) 0.7946(16) 0.6086(3) 0.092(5) Uani 1 1 d . U
H67A H 0.2054 0.8741 0.6123 0.110 Uiso 1 1 calc R U
H67B H 0.1824 0.7832 0.5961 0.110 Uiso 1 1 calc R U
C68 C 0.3774(9) 0.7727(11) 0.60864(18) 0.093(5) Uani 1 1 d G U
C69 C 0.4483(13) 0.7409(12) 0.62459(15) 0.115(7) Uani 1 1 d G U
H69 H 0.4022 0.7318 0.6356 0.138 Uiso 1 1 calc R U
C70 C 0.5867(13) 0.7225(12) 0.62443(16) 0.111(6) Uani 1 1 d G U
H70 H 0.6352 0.7007 0.6353 0.133 Uiso 1 1 calc R U
C71 C 0.6542(9) 0.7358(12) 0.6083(2) 0.109(6) Uani 1 1 d G U
C72 C 0.5833(12) 0.7676(13) 0.59237(16) 0.120(7) Uani 1 1 d G U
H72 H 0.6294 0.7767 0.5814 0.144 Uiso 1 1 calc R U
C73 C 0.4449(12) 0.7861(11) 0.59253(14) 0.099(5) Uani 1 1 d G U
H73 H 0.3964 0.8078 0.5816 0.119 Uiso 1 1 calc R U
C74 C 0.807(2) 0.7070(19) 0.6060(4) 0.120(6) Uani 1 1 d . U
H74A H 0.8539 0.7792 0.6033 0.144 Uiso 1 1 calc R U
H74B H 0.8445 0.6802 0.6180 0.144 Uiso 1 1 calc R U
C75 C 0.793(2) 0.5282(17) 0.5974(3) 0.105(6) Uani 1 1 d . U
H75A H 0.6943 0.5337 0.5988 0.126 Uiso 1 1 calc R U
H75B H 0.8350 0.4992 0.6089 0.126 Uiso 1 1 calc R U
C76 C 0.8207(15) 0.4503(10) 0.58243(18) 0.122(6) Uani 1 1 d G U
N63 N 0.7360(11) 0.3562(11) 0.58148(16) 0.094(4) Uani 1 1 d G U
C77 C 0.7567(12) 0.2714(9) 0.56870(19) 0.109(5) Uani 1 1 d G U
C78 C 0.8622(15) 0.2807(11) 0.55688(17) 0.112(6) Uani 1 1 d G U
H78 H 0.8764 0.2227 0.5481 0.134 Uiso 1 1 calc R U
C79 C 0.9469(14) 0.3748(14) 0.5578(2) 0.149(9) Uani 1 1 d G U
H79 H 1.0190 0.3811 0.5497 0.179 Uiso 1 1 calc R U
C80 C 0.9261(15) 0.4596(11) 0.5706(2) 0.150(9) Uani 1 1 d G U
H80 H 0.9840 0.5239 0.5713 0.180 Uiso 1 1 calc R U
C81 C 0.667(2) 0.1769(19) 0.5668(4) 0.114(7) Uani 1 1 d . U
H81A H 0.6239 0.1784 0.5543 0.137 Uiso 1 1 calc R U
H81B H 0.7198 0.1059 0.5680 0.137 Uiso 1 1 calc R U
C82 C 0.496(2) 0.077(2) 0.5816(4) 0.126(7) Uani 1 1 d . U
H82A H 0.5527 0.0208 0.5885 0.151 Uiso 1 1 calc R U
H82B H 0.4688 0.0424 0.5697 0.151 Uiso 1 1 calc R U
C83 C 0.3715(13) 0.1017(11) 0.5920(2) 0.111(5) Uani 1 1 d G U
C84 C 0.3685(13) 0.1138(11) 0.6109(2) 0.118(6) Uani 1 1 d G U
H84 H 0.4448 0.0926 0.6184 0.142 Uiso 1 1 calc R U
C85 C 0.2540(16) 0.1568(12) 0.61873(15) 0.120(6) Uani 1 1 d G U
H85 H 0.2519 0.1651 0.6316 0.145 Uiso 1 1 calc R U
C86 C 0.1424(12) 0.1878(11) 0.6077(2) 0.110(6) Uani 1 1 d G U
C87 C 0.1453(13) 0.1758(12) 0.5889(2) 0.121(6) Uani 1 1 d G U
H87 H 0.0691 0.1969 0.5814 0.145 Uiso 1 1 calc R U
C88 C 0.2599(16) 0.1327(12) 0.58104(15) 0.127(7) Uani 1 1 d G U
H88 H 0.2619 0.1245 0.5682 0.153 Uiso 1 1 calc R U
C89 C 0.020(2) 0.240(2) 0.6168(3) 0.121(7) Uani 1 1 d . U
H89A H -0.0532 0.2464 0.6072 0.145 Uiso 1 1 calc R U
H89B H -0.0104 0.1839 0.6258 0.145 Uiso 1 1 calc R U
C90 C 0.002(2) 0.3521(17) 0.6425(5) 0.107(8) Uani 1 1 d . .
C91 C 0.842(4) 0.011(2) 0.6119(5) 0.153(11) Uani 1 1 d . U
C92 C 0.805(5) 0.002(3) 0.6294(4) 0.217(18) Uani 1 1 d . U
H92A H 0.8839 -0.0162 0.6373 0.260 Uiso 1 1 calc R U
H92B H 0.7378 -0.0593 0.6303 0.260 Uiso 1 1 calc R U
H92C H 0.7651 0.0735 0.6333 0.260 Uiso 1 1 calc R U
C95 C 0.712(3) 0.546(2) 0.5296(4) 0.116(8) Uani 1 1 d . .
C96 C 0.666(3) 0.5866(19) 0.5464(3) 0.138(9) Uani 1 1 d . .
H96A H 0.7278 0.6448 0.5513 0.165 Uiso 1 1 calc R U
H96B H 0.6613 0.5236 0.5551 0.165 Uiso 1 1 calc R U
H96C H 0.5756 0.6197 0.5444 0.165 Uiso 1 1 calc R U

loop_
_atom_site_aniso_label
_atom_site_aniso_U_11
_atom_site_aniso_U_22
_atom_site_aniso_U_33
_atom_site_aniso_U_23
_atom_site_aniso_U_13
_atom_site_aniso_U_12
O1 0.102(10) 0.084(8) 0.102(9) -0.008(8) -0.017(8) -0.037(7)
O2 0.101(11) 0.137(12) 0.108(10) -0.005(9) -0.031(8) 0.030(10)
O3 0.086(9) 0.120(10) 0.088(9) -0.036(8) 0.012(7) -0.005(8)
O4 0.138(12) 0.087(9) 0.132(12) 0.020(8) -0.049(9) -0.002(9)
O5 0.089(10) 0.091(9) 0.107(9) -0.005(8) -0.023(8) 0.008(8)
O6 0.100(10) 0.081(9) 0.146(12) -0.001(9) -0.012(9) 0.009(8)
O7 0.056(8) 0.127(11) 0.170(13) -0.058(10) -0.003(8) -0.004(8)
O8 0.090(10) 0.136(12) 0.131(11) 0.021(9) -0.011(9) -0.045(9)
O9 0.072(8) 0.117(10) 0.108(10) 0.003(9) -0.012(7) 0.004(7)
O61 0.079(9) 0.093(10) 0.168(13) -0.014(10) 0.009(8) 0.005(7)
O62 0.052(7) 0.077(9) 0.216(15) 0.009(10) 0.007(9) 0.008(7)
O63 0.179(18) 0.083(10) 0.186(17) -0.002(11) -0.049(15) 0.048(12)
O64 0.141(15) 0.120(13) 0.25(2) 0.030(14) 0.002(15) -0.025(12)
N1 0.101(12) 0.077(10) 0.063(9) -0.015(8) 0.004(8) -0.015(8)
N2 0.068(10) 0.073(9) 0.124(12) 0.014(9) 0.000(9) 0.016(8)
N3 0.060(9) 0.084(10) 0.099(10) 0.000(9) -0.025(8) 0.000(7)
N5 0.066(10) 0.118(13) 0.110(12) -0.025(11) -0.010(9) 0.018(10)
N62 0.064(10) 0.081(10) 0.139(13) 0.026(10) 0.016(10) 0.011(8)
N64 0.126(16) 0.138(18) 0.118(15) -0.029(14) -0.028(13) -0.004(13)
N91 0.092(13) 0.141(16) 0.140(13) -0.013(13) 0.002(12) -0.038(11)
N95 0.117(15) 0.166(18) 0.084(12) 0.007(13) -0.030(11) -0.031(13)
C1 0.107(16) 0.105(16) 0.107(14) -0.004(13) -0.011(12) -0.070(14)
C2 0.074(12) 0.080(12) 0.100(13) -0.010(11) -0.003(10) -0.024(10)
C3 0.055(10) 0.084(12) 0.100(12) -0.001(10) -0.032(9) -0.007(9)
C4 0.061(11) 0.118(16) 0.087(13) 0.023(12) -0.015(10) -0.036(11)
C5 0.083(13) 0.144(17) 0.057(10) -0.010(11) -0.005(9) 0.051(12)
C6 0.086(13) 0.070(11) 0.087(12) -0.013(10) 0.018(10) 0.021(10)
C7 0.102(15) 0.081(13) 0.099(14) -0.041(11) 0.000(12) -0.008(11)
C8 0.072(13) 0.119(17) 0.136(18) 0.043(16) 0.015(13) -0.024(12)
C9 0.133(19) 0.132(18) 0.090(14) -0.012(13) -0.039(13) 0.042(16)
C10 0.076(12) 0.072(11) 0.078(11) -0.009(9) -0.005(9) -0.006(9)
C11 0.080(13) 0.117(15) 0.076(12) 0.011(11) -0.004(10) -0.016(11)
C12 0.061(11) 0.080(12) 0.093(13) 0.002(10) 0.005(9) 0.023(9)
C13 0.103(16) 0.136(17) 0.045(10) -0.008(11) 0.007(10) -0.025(13)
C14 0.127(16) 0.054(10) 0.080(12) 0.013(9) -0.003(12) 0.004(10)
C15 0.064(12) 0.068(11) 0.132(16) -0.011(11) -0.008(11) 0.016(9)
C16 0.106(17) 0.054(11) 0.104(15) 0.007(10) -0.034(13) -0.004(11)
C17 0.086(13) 0.061(11) 0.094(13) 0.024(10) -0.021(11) -0.017(10)
C18 0.054(10) 0.071(11) 0.106(14) -0.004(10) -0.003(9) -0.011(9)
C19 0.135(18) 0.074(12) 0.055(11) -0.009(9) -0.006(10) -0.016(12)
C20 0.098(14) 0.071(12) 0.097(13) 0.009(11) 0.018(11) 0.008(10)
C21 0.054(11) 0.094(14) 0.141(18) -0.030(14) -0.009(11) 0.009(10)
C22 0.088(13) 0.105(14) 0.068(11) -0.030(11) -0.003(9) 0.009(11)
C23 0.066(11) 0.116(13) 0.102(12) -0.029(10) -0.013(9) 0.022(10)
C24 0.080(12) 0.114(12) 0.122(10) -0.038(9) -0.009(8) 0.029(10)
C25 0.084(12) 0.119(13) 0.123(10) -0.045(9) -0.008(8) -0.007(10)
C26 0.085(12) 0.104(12) 0.155(16) -0.039(11) 0.026(11) -0.024(10)
C27 0.127(19) 0.112(16) 0.128(18) -0.014(14) -0.018(14) -0.044(14)
C28 0.120(16) 0.076(12) 0.092(14) 0.000(11) -0.011(12) 0.032(11)
C29 0.074(13) 0.106(14) 0.109(15) 0.015(12) 0.014(11) 0.030(11)
C30 0.101(16) 0.146(19) 0.084(14) 0.026(13) 0.000(11) 0.011(14)
C31 0.079(13) 0.077(12) 0.153(19) -0.021(13) -0.020(13) 0.016(11)
C32 0.28(4) 0.12(2) 0.21(3) 0.04(2) -0.15(3) 0.02(2)
C33 0.073(9) 0.101(12) 0.105(11) 0.000(8) -0.020(8) 0.012(8)
C34 0.079(9) 0.138(15) 0.151(14) -0.050(13) -0.038(9) 0.027(9)
C35 0.071(9) 0.139(14) 0.148(13) -0.042(12) -0.027(8) 0.017(9)
C36 0.047(7) 0.087(10) 0.091(10) 0.010(7) -0.010(7) -0.011(6)
C37 0.078(9) 0.172(17) 0.157(14) -0.056(14) -0.040(9) 0.031(10)
C38 0.065(9) 0.167(17) 0.161(15) -0.059(13) -0.029(9) 0.026(10)
C39 0.081(14) 0.099(15) 0.102(14) -0.013(12) -0.023(11) 0.050(12)
C40 0.20(3) 0.081(14) 0.072(12) -0.014(11) -0.053(14) -0.031(15)
N4 0.073(10) 0.107(12) 0.087(10) -0.001(9) -0.003(8) -0.001(9)
C41 0.050(12) 0.15(2) 0.145(19) 0.035(17) -0.020(13) -0.009(13)
C42 0.100(17) 0.16(2) 0.091(14) -0.008(14) -0.025(12) -0.065(16)
C43 0.053(11) 0.122(16) 0.121(15) -0.028(13) -0.033(11) 0.041(11)
C44 0.067(13) 0.063(11) 0.20(2) 0.041(13) 0.039(14) 0.018(10)
C45 0.046(11) 0.16(2) 0.141(17) -0.040(16) -0.015(11) -0.024(12)
C46 0.093(17) 0.113(18) 0.119(17) -0.014(15) -0.004(13) 0.023(15)
C47 0.081(14) 0.120(17) 0.085(12) -0.045(12) -0.021(10) 0.032(13)
C48 0.045(9) 0.103(14) 0.077(11) 0.015(10) -0.007(8) -0.032(9)
C49 0.059(11) 0.089(12) 0.111(14) 0.010(12) -0.009(10) -0.020(10)
C50 0.058(11) 0.090(13) 0.127(15) -0.002(12) 0.005(11) -0.029(10)
C51 0.091(14) 0.085(13) 0.104(14) -0.020(11) -0.045(11) 0.023(11)
C52 0.093(14) 0.076(12) 0.163(19) 0.022(13) -0.064(14) -0.057(11)
C53 0.089(14) 0.066(12) 0.167(19) 0.014(12) -0.037(14) 0.032(11)
C54 0.035(9) 0.082(11) 0.120(13) 0.005(10) -0.014(9) -0.014(8)
C55 0.119(18) 0.110(15) 0.050(11) -0.019(11) -0.032(11) 0.028(13)
N61 0.049(7) 0.092(7) 0.113(9) -0.004(6) -0.016(6) -0.015(6)
C61 0.098(12) 0.094(8) 0.105(10) -0.007(7) -0.014(8) -0.012(7)
C62 0.147(17) 0.118(10) 0.119(11) -0.007(8) 0.012(10) -0.002(10)
C63 0.124(15) 0.120(10) 0.116(11) 0.001(8) -0.001(10) -0.001(10)
C64 0.093(13) 0.119(10) 0.125(11) 0.004(8) 0.011(9) -0.001(10)
C65 0.076(12) 0.101(9) 0.127(11) 0.002(7) 0.003(8) -0.013(8)
C66 0.112(16) 0.084(10) 0.122(12) -0.013(9) 0.001(11) -0.010(9)
C67 0.086(8) 0.076(11) 0.115(12) 0.019(11) 0.014(7) 0.018(7)
C68 0.082(8) 0.082(12) 0.113(9) 0.006(8) 0.007(6) 0.010(7)
C69 0.087(8) 0.143(17) 0.114(9) 0.023(9) 0.003(7) 0.021(9)
C70 0.085(8) 0.117(15) 0.131(10) -0.005(10) -0.009(7) 0.012(8)
C71 0.081(8) 0.115(14) 0.129(10) -0.023(10) -0.010(7) -0.014(8)
C72 0.077(8) 0.165(18) 0.118(10) -0.016(10) 0.008(7) 0.007(9)
C73 0.083(8) 0.108(13) 0.107(9) -0.011(8) 0.006(6) -0.001(8)
C74 0.078(8) 0.092(13) 0.189(17) -0.034(13) -0.001(8) -0.020(8)
C75 0.066(11) 0.087(11) 0.160(13) 0.010(9) -0.010(9) 0.022(9)
C76 0.096(11) 0.103(10) 0.166(13) 0.002(8) 0.005(9) 0.008(8)
N63 0.080(8) 0.083(8) 0.118(9) 0.017(6) -0.009(7) 0.022(6)
C77 0.095(11) 0.102(9) 0.131(12) 0.004(8) -0.002(8) 0.011(7)
C78 0.090(11) 0.107(11) 0.139(12) 0.004(9) 0.004(9) 0.011(8)
C79 0.112(13) 0.125(12) 0.213(17) -0.022(11) 0.046(13) -0.011(10)
C80 0.124(14) 0.122(12) 0.207(16) -0.019(11) 0.042(12) -0.011(11)
C81 0.095(13) 0.097(11) 0.154(17) -0.019(11) 0.030(12) 0.011(9)
C82 0.119(12) 0.095(15) 0.162(15) -0.028(12) -0.007(10) -0.011(10)
C83 0.123(11) 0.064(11) 0.146(10) -0.013(9) -0.006(8) -0.012(8)
C84 0.125(11) 0.086(13) 0.144(10) -0.010(9) -0.004(8) 0.016(9)
C85 0.124(11) 0.100(14) 0.136(10) 0.003(9) -0.003(8) 0.023(9)
C86 0.120(11) 0.077(12) 0.132(10) -0.001(9) -0.003(8) 0.016(9)
C87 0.129(12) 0.098(14) 0.134(10) -0.002(9) -0.001(8) 0.011(10)
C88 0.121(11) 0.114(15) 0.146(11) -0.014(10) -0.004(8) 0.003(9)
C89 0.110(12) 0.106(15) 0.145(14) -0.041(12) -0.016(9) 0.006(10)
C90 0.082(14) 0.058(13) 0.18(2) 0.013(16) -0.038(15) -0.020(10)
C91 0.22(3) 0.104(17) 0.139(14) -0.002(15) 0.028(16) -0.011(19)
C92 0.36(5) 0.14(2) 0.158(16) 0.010(17) 0.08(2) 0.04(3)
C95 0.14(2) 0.119(19) 0.088(17) 0.010(15) -0.037(15) -0.060(15)
C96 0.22(3) 0.095(16) 0.092(16) 0.013(14) -0.018(17) -0.012(17)

loop_
_atom_type_symbol
_atom_type_description
_atom_type_scat_dispersion_real
_atom_type_scat_dispersion_imag
_atom_type_scat_source
C C 0.0181 0.0091
;
International Tables for Crystallography
(Vol. C, Tables 4.2.6.8 and 6.1.1.4)
;
H H 0.0000 0.0000
;
International Tables for Crystallography
(Vol. C, Table 6.1.1.4)
;
N N 0.0311 0.0180
;
International Tables for Crystallography
(Vol. C, Tables 4.2.6.8 and 6.1.1.4)
;
O O 0.0492 0.0322
;
International Tables for Crystallography
(Vol. C, Tables 4.2.6.8 and 6.1.1.4)
;

loop_
_geom_angle_atom_site_label_1
_geom_angle_atom_site_label_2
_geom_angle_atom_site_label_3
_geom_angle
N1 O1 C1 109.6(13)
C19 O3 C23 116.8(13)
C21 O4 C28 114.8(15)
C55 O8 H8A 109.5
C74 O62 C75 110.3(19)
C81 O63 C82 121(2)
O1 N1 C4 116.4(14)
O1 N1 C3 105.6(13)
C4 N1 C3 117.4(13)
C16 N2 C13 134.3(18)
C16 N2 H2A 112.8
C13 N2 H2A 112.8
C39 N3 C40 121.4(14)
C39 N3 H3A 119.3
C40 N3 H3A 119.3
C46 N5 C47 115.7(18)
C46 N5 C48 121.7(18)
C47 N5 C48 122.3(15)
C67 N62 C66 126.2(17)
C67 N62 H62A 116.9
C66 N62 H62A 116.9
C90 N64 C89 120(2)
C90 N64 H64A 120.1
C89 N64 H64A 120.1
C47 C1 O1 112.4(17)
C47 C1 C2 101.4(15)
O1 C1 C2 102.0(16)
C47 C1 H1 113.3
O1 C1 H1 113.3
C2 C1 H1 113.3
C46 C2 C1 105.4(16)
C46 C2 C3 107.4(15)
C1 C2 C3 105.4(15)
C46 C2 H2 112.7
C1 C2 H2 112.7
C3 C2 H2 112.7
C33 C3 N1 110.4(13)
C33 C3 C2 114.1(14)
N1 C3 C2 100.4(14)
C33 C3 H3 110.5
N1 C3 H3 110.5
C2 C3 H3 110.5
C5 C4 C9 120.0
C5 C4 N1 122.1(12)
C9 C4 N1 117.8(12)
C6 C5 C4 120.0
C6 C5 H5 120.0
C4 C5 H5 120.0
C5 C6 C7 120.0
C5 C6 H6 120.0
C7 C6 H6 120.0
C8 C7 C6 120.0
C8 C7 C10 121.1(10)
C6 C7 C10 118.9(10)
C7 C8 C9 120.0
C7 C8 H8 120.0
C9 C8 H8 120.0
C8 C9 C4 120.0
C8 C9 H9 120.0
C4 C9 H9 120.0
C11 C10 C15 120.0
C11 C10 C7 119.6(9)
C15 C10 C7 120.3(9)
C12 C11 C10 120.0
C12 C11 H11 120.0
C10 C11 H11 120.0
C11 C12 C13 120.0
C11 C12 H12 120.0
C13 C12 H12 120.0
N2 C13 C14 122.2(10)
N2 C13 C12 117.8(10)
C14 C13 C12 120.0
C13 C14 C15 120.0
C13 C14 H14 120.0
C15 C14 H14 120.0
C14 C15 C10 120.0
C14 C15 H15 120.0
C10 C15 H15 120.0
O2 C16 N2 121.2(19)
O2 C16 C17 118.9(16)
N2 C16 C17 120(2)
C18 C17 C22 120.0
C18 C17 C16 120.6(13)
C22 C17 C16 119.3(13)
C17 C18 C19 120.0
C17 C18 H18 120.0
C19 C18 H18 120.0
O3 C19 C18 117.6(10)
O3 C19 C20 122.4(10)
C18 C19 C20 120.0
C21 C20 C19 120.0
C21 C20 H20 120.0
C19 C20 H20 120.0
O4 C21 C22 113.5(11)
O4 C21 C20 126.4(11)
C22 C21 C20 120.0
C21 C22 C17 120.0
C21 C22 H22 120.0
C17 C22 H22 120.0
O3 C23 C24 106.2(14)
O3 C23 H23A 110.5
C24 C23 H23A 110.5
O3 C23 H23B 110.5
C24 C23 H23B 110.5
H23A C23 H23B 108.7
C25 C24 C23 106.9(16)
C25 C24 H24A 110.3
C23 C24 H24A 110.3
C25 C24 H24B 110.3
C23 C24 H24B 110.3
H24A C24 H24B 108.6
C24 C25 C26 109.3(17)
C24 C25 H25A 109.8
C26 C25 H25A 109.8
C24 C25 H25B 109.8
C26 C25 H25B 109.8
H25A C25 H25B 108.3
C25 C26 C27 113.4(19)
C25 C26 H26A 108.9
C27 C26 H26A 108.9
C25 C26 H26B 108.9
C27 C26 H26B 108.9
H26A C26 H26B 107.7
C26 C27 H27A 109.5
C26 C27 H27B 109.5
H27A C27 H27B 109.5
C26 C27 H27C 109.5
H27A C27 H27C 109.5
H27B C27 H27C 109.5
O4 C28 C29 104.4(15)
O4 C28 H28A 110.9
C29 C28 H28A 110.9
O4 C28 H28B 110.9
C29 C28 H28B 110.9
H28A C28 H28B 108.9
C30 C29 C28 107.7(16)
C30 C29 H29A 110.2
C28 C29 H29A 110.2
C30 C29 H29B 110.2
C28 C29 H29B 110.2
H29A C29 H29B 108.5
C29 C30 C31 107.1(17)
C29 C30 H30A 110.3
C31 C30 H30A 110.3
C29 C30 H30B 110.3
C31 C30 H30B 110.3
H30A C30 H30B 108.6
C30 C31 C32 109.5(18)
C30 C31 H31A 109.8
C32 C31 H31A 109.8
C30 C31 H31B 109.8
C32 C31 H31B 109.8
H31A C31 H31B 108.2
C31 C32 H32A 109.5
C31 C32 H32B 109.5
H32A C32 H32B 109.5
C31 C32 H32C 109.5
H32A C32 H32C 109.5
H32B C32 H32C 109.5
C34 C33 C38 120.0
C34 C33 C3 116.4(11)
C38 C33 C3 123.2(11)
C33 C34 C35 120.0
C33 C34 H34 120.0
C35 C34 H34 120.0
C34 C35 C36 120.0
C34 C35 H35 120.0
C36 C35 H35 120.0
C35 C36 C37 120.0
C35 C36 C39 115.0(11)
C37 C36 C39 125.0(11)
C36 C37 C38 120.0
C36 C37 H37 120.0
C38 C37 H37 120.0
C37 C38 C33 120.0
C37 C38 H38 120.0
C33 C38 H38 120.0
O5 C39 N3 128.2(18)
O5 C39 C36 119.3(18)
N3 C39 C36 112.3(15)
N3 C40 N4 111.7(11)
N3 C40 C44 128.0(11)
N4 C40 C44 120.0
C40 N4 C41 120.0
C42 C41 N4 120.0
C42 C41 C45 121.2(11)
N4 C41 C45 118.5(11)
C43 C42 C41 120.0
C43 C42 H42 120.0
C41 C42 H42 120.0
C44 C43 C42 120.0
C44 C43 H43 120.0
C42 C43 H43 120.0
C43 C44 C40 120.0
C43 C44 H44 120.0
C40 C44 H44 120.0
C41 C45 H45A 109.5
C41 C45 H45B 109.5
H45A C45 H45B 109.5
C41 C45 H45C 109.5
H45A C45 H45C 109.5
H45B C45 H45C 109.5
O6 C46 N5 128(2)
O6 C46 C2 125(2)
N5 C46 C2 107(2)
O7 C47 N5 126.4(16)
O7 C47 C1 122.9(19)
N5 C47 C1 110.7(19)
C49 C48 C53 120.0
C49 C48 N5 120.2(11)
C53 C48 N5 119.8(11)
C50 C49 C48 120.0
C50 C49 H49 120.0
C48 C49 H49 120.0
C49 C50 C51 120.0
C49 C50 H50 120.0
C51 C50 H50 120.0
C50 C51 C52 120.0
C50 C51 C54 120.1(10)
C52 C51 C54 119.9(10)
C53 C52 C51 120.0
C53 C52 H52 120.0
C51 C52 H52 120.0
C52 C53 C48 120.0
C52 C53 H53 120.0
C48 C53 H53 120.0
C51 C54 C55 115.2(14)
C51 C54 H54A 108.5
C55 C54 H54A 108.5
C51 C54 H54B 108.5
C55 C54 H54B 108.5
H54A C54 H54B 107.5
O9 C55 O8 127(2)
O9 C55 C54 121.9(17)
O8 C55 C54 111.3(17)
C61 N61 C65 120.0
N61 C61 C62 120.0
N61 C61 C66 117.8(14)
C62 C61 C66 122.2(14)
C61 C62 C63 120.0
C61 C62 H62 120.0
C63 C62 H62 120.0
C64 C63 C62 120.0
C64 C63 H63 120.0
C62 C63 H63 120.0
C65 C64 C63 120.0
C65 C64 H64 120.0
C63 C64 H64 120.0
C64 C65 N61 120.0
C64 C65 C90 125.3(16)
N61 C65 C90 114.7(16)
O61 C66 N62 123(2)
O61 C66 C61 118(2)
N62 C66 C61 119.0(19)
N62 C67 C68 110.0(14)
N62 C67 H67A 109.7
C68 C67 H67A 109.7
N62 C67 H67B 109.7
C68 C67 H67B 109.7
H67A C67 H67B 108.2
C69 C68 C73 120.0
C69 C68 C67 120.6(11)
C73 C68 C67 119.4(11)
C70 C69 C68 120.0
C70 C69 H69 120.0
C68 C69 H69 120.0
C71 C70 C69 120.0
C71 C70 H70 120.0
C69 C70 H70 120.0
C70 C71 C72 120.0
C70 C71 C74 124.7(13)
C72 C71 C74 115.0(13)
C73 C72 C71 120.0
C73 C72 H72 120.0
C71 C72 H72 120.0
C72 C73 C68 120.0
C72 C73 H73 120.0
C68 C73 H73 120.0
O62 C74 C71 120.5(16)
O62 C74 H74A 107.2
C71 C74 H74A 107.2
O62 C74 H74B 107.2
C71 C74 H74B 107.2
H74A C74 H74B 106.8
O62 C75 C76 109.1(19)
O62 C75 H75A 109.9
C76 C75 H75A 109.9
O62 C75 H75B 109.9
C76 C75 H75B 109.9
H75A C75 H75B 108.3
N63 C76 C80 120.0
N63 C76 C75 113.9(14)
C80 C76 C75 126.0(14)
C76 N63 C77 120.0
C78 C77 N63 120.0
C78 C77 C81 118.9(15)
N63 C77 C81 121.0(15)
C77 C78 C79 120.0
C77 C78 H78 120.0
C79 C78 H78 120.0
C78 C79 C80 120.0
C78 C79 H79 120.0
C80 C79 H79 120.0
C79 C80 C76 120.0
C79 C80 H80 120.0
C76 C80 H80 120.0
O63 C81 C77 115(2)
O63 C81 H81A 108.6
C77 C81 H81A 108.6
O63 C81 H81B 108.6
C77 C81 H81B 108.6
H81A C81 H81B 107.5
O63 C82 C83 111(2)
O63 C82 H82A 109.4
C83 C82 H82A 109.4
O63 C82 H82B 109.4
C83 C82 H82B 109.4
H82A C82 H82B 108.0
C84 C83 C88 120.0
C84 C83 C82 125.2(14)
C88 C83 C82 113.9(14)
C83 C84 C85 120.0
C83 C84 H84 120.0
C85 C84 H84 120.0
C84 C85 C86 120.0
C84 C85 H85 120.0
C86 C85 H85 120.0
C87 C86 C85 120.0
C87 C86 C89 121.4(13)
C85 C86 C89 118.6(13)
C88 C87 C86 120.0
C88 C87 H87 120.0
C86 C87 H87 120.0
C87 C88 C83 120.0
C87 C88 H88 120.0
C83 C88 H88 120.0
N64 C89 C86 120(2)
N64 C89 H89A 107.3
C86 C89 H89A 107.3
N64 C89 H89B 107.3
C86 C89 H89B 107.3
H89A C89 H89B 106.9
O64 C90 N64 125(2)
O64 C90 C65 115(3)
N64 C90 C65 120(2)
N91 C91 C92 169(3)
C91 C92 H92A 109.5
C91 C92 H92B 109.5
H92A C92 H92B 109.5
C91 C92 H92C 109.5
H92A C92 H92C 109.5
H92B C92 H92C 109.5
N95 C95 C96 177(3)
C95 C96 H96A 109.5
C95 C96 H96B 109.5
H96A C96 H96B 109.5
C95 C96 H96C 109.5
H96A C96 H96C 109.5
H96B C96 H96C 109.5

loop_
_geom_bond_atom_site_label_1
_geom_bond_atom_site_label_2
_geom_bond_distance
O1 N1 1.373(17)
O1 C1 1.52(2)
O2 C16 1.30(2)
O3 C19 1.341(14)
O3 C23 1.36(2)
O4 C21 1.388(15)
O4 C28 1.43(2)
O5 C39 1.19(2)
O6 C46 1.23(2)
O7 C47 1.23(2)
O8 C55 1.29(2)
O8 H8A 0.9800
O9 C55 1.150(19)
O61 C66 1.27(2)
O62 C74 1.33(2)
O62 C75 1.35(2)
O63 C81 1.34(3)
O63 C82 1.38(3)
O64 C90 1.26(3)
N1 C4 1.402(16)
N1 C3 1.54(2)
N2 C16 1.33(2)
N2 C13 1.381(17)
N2 H2A 0.9800
N3 C39 1.35(2)
N3 C40 1.373(14)
N3 H3A 0.9800
N5 C46 1.33(3)
N5 C47 1.36(2)
N5 C48 1.467(16)
N62 C67 1.36(2)
N62 C66 1.41(3)
N62 H62A 0.9800
N64 C90 1.30(3)
N64 C89 1.38(3)
N64 H64A 0.9800
N91 C91 1.14(3)
N95 C95 1.13(3)
C1 C47 1.47(2)
C1 C2 1.58(3)
C1 H1 1.0000
C2 C46 1.51(3)
C2 C3 1.60(3)
C2 H2 1.0000
C3 C33 1.538(15)
C3 H3 1.0000
C4 C5 1.3900
C4 C9 1.3900
C5 C6 1.3900
C5 H5 0.9500
C6 C7 1.3900
C6 H6 0.9500
C7 C8 1.3900
C7 C10 1.541(11)
C8 C9 1.3900
C8 H8 0.9500
C9 H9 0.9500
C10 C11 1.3900
C10 C15 1.3900
C11 C12 1.3900
C11 H11 0.9500
C12 C13 1.3900
C12 H12 0.9500
C13 C14 1.3900
C14 C15 1.3900
C14 H14 0.9500
C15 H15 0.9500
C16 C17 1.50(2)
C17 C18 1.3900
C17 C22 1.3900
C18 C19 1.3900
C18 H18 0.9500
C19 C20 1.3900
C20 C21 1.3900
C20 H20 0.9500
C21 C22 1.3900
C22 H22 0.9500
C23 C24 1.65(2)
C23 H23A 0.9900
C23 H23B 0.9900
C24 C25 1.44(3)
C24 H24A 0.9900
C24 H24B 0.9900
C25 C26 1.58(3)
C25 H25A 0.9900
C25 H25B 0.9900
C26 C27 1.62(3)
C26 H26A 0.9900
C26 H26B 0.9900
C27 H27A 0.9800
C27 H27B 0.9800
C27 H27C 0.9800
C28 C29 1.58(2)
C28 H28A 0.9900
C28 H28B 0.9900
C29 C30 1.46(2)
C29 H29A 0.9900
C29 H29B 0.9900
C30 C31 1.59(3)
C30 H30A 0.9900
C30 H30B 0.9900
C31 C32 1.60(3)
C31 H31A 0.9900
C31 H31B 0.9900
C32 H32A 0.9800
C32 H32B 0.9800
C32 H32C 0.9800
C33 C34 1.3900
C33 C38 1.3900
C34 C35 1.3900
C34 H34 0.9500
C35 C36 1.3900
C35 H35 0.9500
C36 C37 1.3900
C36 C39 1.60(2)
C37 C38 1.3900
C37 H37 0.9500
C38 H38 0.9500
C40 N4 1.3900
C40 C44 1.3900
N4 C41 1.3900
C41 C42 1.3900
C41 C45 1.46(2)
C42 C43 1.3900
C42 H42 0.9500
C43 C44 1.3900
C43 H43 0.9500
C44 H44 0.9500
C45 H45A 0.9800
C45 H45B 0.9800
C45 H45C 0.9800
C48 C49 1.3900
C48 C53 1.3900
C49 C50 1.3900
C49 H49 0.9500
C50 C51 1.3900
C50 H50 0.9500
C51 C52 1.3900
C51 C54 1.540(16)
C52 C53 1.3900
C52 H52 0.9500
C53 H53 0.9500
C54 C55 1.57(3)
C54 H54A 0.9900
C54 H54B 0.9900
N61 C61 1.3900
N61 C65 1.3900
C61 C62 1.3900
C61 C66 1.44(2)
C62 C63 1.3900
C62 H62 0.9500
C63 C64 1.3900
C63 H63 0.9500
C64 C65 1.3900
C64 H64 0.9500
C65 C90 1.49(3)
C67 C68 1.56(2)
C67 H67A 0.9900
C67 H67B 0.9900
C68 C69 1.3900
C68 C73 1.3900
C69 C70 1.3900
C69 H69 0.9500
C70 C71 1.3900
C70 H70 0.9500
C71 C72 1.3900
C71 C74 1.57(2)
C72 C73 1.3900
C72 H72 0.9500
C73 H73 0.9500
C74 H74A 0.9900
C74 H74B 0.9900
C75 C76 1.46(2)
C75 H75A 0.9900
C75 H75B 0.9900
C76 N63 1.3900
C76 C80 1.3900
N63 C77 1.3900
C77 C78 1.3900
C77 C81 1.43(2)
C78 C79 1.3900
C78 H78 0.9500
C79 C80 1.3900
C79 H79 0.9500
C80 H80 0.9500
C81 H81A 0.9900
C81 H81B 0.9900
C82 C83 1.51(3)
C82 H82A 0.9900
C82 H82B 0.9900
C83 C84 1.3900
C83 C88 1.3900
C84 C85 1.3900
C84 H84 0.9500
C85 C86 1.3900
C85 H85 0.9500
C86 C87 1.3900
C86 C89 1.53(2)
C87 C88 1.3900
C87 H87 0.9500
C88 H88 0.9500
C89 H89A 0.9900
C89 H89B 0.9900
C91 C92 1.35(4)
C92 H92A 0.9800
C92 H92B 0.9800
C92 H92C 0.9800
C95 C96 1.41(4)
C96 H96A 0.9800
C96 H96B 0.9800
C96 H96C 0.9800

loop_
_geom_hbond_atom_site_label_D
_geom_hbond_atom_site_label_H
_geom_hbond_atom_site_label_A
_geom_hbond_distance_DH
_geom_hbond_distance_HA
_geom_hbond_distance_DA
_geom_hbond_angle_DHA
_geom_hbond_site_symmetry_A
O8 H8A N4 0.98 1.62 2.60(14) 170.8 2_646
N2 H2A N63 0.98 2.64 3.520(18) 149.5 .
N2 H2A O63 0.98 2.75 3.59(2) 144.4 .
N3 H3A O9 0.98 2.13 3.09(2) 166.3 2_656
N62 H62A O2 0.98 2.01 2.91(2) 151.8 .
N64 H64A O2 0.98 2.40 3.30(3) 151.3 .

loop_
_geom_torsion_atom_site_label_1
_geom_torsion_atom_site_label_2
_geom_torsion_atom_site_label_3
_geom_torsion_atom_site_label_4
_geom_torsion
C1 O1 N1 C4 89.3(15)
C1 O1 N1 C3 -43.0(15)
N1 O1 C1 C47 -80(2)
N1 O1 C1 C2 27.7(16)
C47 C1 C2 C46 1(2)
O1 C1 C2 C46 -115.5(16)
C47 C1 C2 C3 114.1(16)
O1 C1 C2 C3 -2.1(16)
O1 N1 C3 C33 -82.7(16)
C4 N1 C3 C33 145.6(14)
O1 N1 C3 C2 38.1(14)
C4 N1 C3 C2 -93.6(16)
C46 C2 C3 C33 -150.1(16)
C1 C2 C3 C33 97.9(16)
C46 C2 C3 N1 91.9(17)
C1 C2 C3 N1 -20.1(15)
O1 N1 C4 C5 -160.1(10)
C3 N1 C4 C5 -33.5(18)
O1 N1 C4 C9 23.6(16)
C3 N1 C4 C9 150.1(12)
C9 C4 C5 C6 0.0
N1 C4 C5 C6 -176.3(13)
C4 C5 C6 C7 0.0
C5 C6 C7 C8 0.0
C5 C6 C7 C10 177.7(11)
C6 C7 C8 C9 0.0
C10 C7 C8 C9 -177.7(11)
C7 C8 C9 C4 0.0
C5 C4 C9 C8 0.0
N1 C4 C9 C8 176.5(12)
C8 C7 C10 C11 152.4(8)
C6 C7 C10 C11 -25.3(12)
C8 C7 C10 C15 -25.5(12)
C6 C7 C10 C15 156.8(7)
C15 C10 C11 C12 0.0
C7 C10 C11 C12 -177.9(11)
C10 C11 C12 C13 0.0
C16 N2 C13 C14 4(2)
C16 N2 C13 C12 -178.1(16)
C11 C12 C13 N2 -177.5(12)
C11 C12 C13 C14 0.0
N2 C13 C14 C15 177.3(12)
C12 C13 C14 C15 0.0
C13 C14 C15 C10 0.0
C11 C10 C15 C14 0.0
C7 C10 C15 C14 177.9(11)
C13 N2 C16 O2 -4(3)
C13 N2 C16 C17 175.0(15)
O2 C16 C17 C18 -156.7(13)
N2 C16 C17 C18 24(2)
O2 C16 C17 C22 21(2)
N2 C16 C17 C22 -158.0(12)
C22 C17 C18 C19 0.0
C16 C17 C18 C19 178.1(13)
C23 O3 C19 C18 176.2(12)
C23 O3 C19 C20 -5.4(18)
C17 C18 C19 O3 178.4(12)
C17 C18 C19 C20 0.0
O3 C19 C20 C21 -178.3(12)
C18 C19 C20 C21 0.0
C28 O4 C21 C22 -171.6(13)
C28 O4 C21 C20 6.1(19)
C19 C20 C21 O4 -177.5(13)
C19 C20 C21 C22 0.0
O4 C21 C22 C17 177.8(11)
C20 C21 C22 C17 0.0
C18 C17 C22 C21 0.0
C16 C17 C22 C21 -178.1(13)
C19 O3 C23 C24 -177.5(13)
O3 C23 C24 C25 -177.7(17)
C23 C24 C25 C26 177.5(15)
C24 C25 C26 C27 -177.8(17)
C21 O4 C28 C29 176.8(14)
O4 C28 C29 C30 179.3(17)
C28 C29 C30 C31 -176.1(16)
C29 C30 C31 C32 172(2)
N1 C3 C33 C34 -123.9(14)
C2 C3 C33 C34 123.9(14)
N1 C3 C33 C38 48.7(19)
C2 C3 C33 C38 -63.5(17)
C38 C33 C34 C35 0.0
C3 C33 C34 C35 172.9(14)
C33 C34 C35 C36 0.0
C34 C35 C36 C37 0.0
C34 C35 C36 C39 -177.4(14)
C35 C36 C37 C38 0.0
C39 C36 C37 C38 177.1(15)
C36 C37 C38 C33 0.0
C34 C33 C38 C37 0.0
C3 C33 C38 C37 -172.4(15)
C40 N3 C39 O5 -13(3)
C40 N3 C39 C36 172.1(13)
C35 C36 C39 O5 3(2)
C37 C36 C39 O5 -174.6(16)
C35 C36 C39 N3 177.7(13)
C37 C36 C39 N3 0(2)
C39 N3 C40 N4 175.6(15)
C39 N3 C40 C44 1(2)
N3 C40 N4 C41 -175.0(12)
C44 C40 N4 C41 0.0
C40 N4 C41 C42 0.0
C40 N4 C41 C45 174.4(15)
N4 C41 C42 C43 0.0
C45 C41 C42 C43 -174.3(15)
C41 C42 C43 C44 0.0
C42 C43 C44 C40 0.0
N3 C40 C44 C43 174.1(14)
N4 C40 C44 C43 0.0
C47 N5 C46 O6 178(2)
C48 N5 C46 O6 -10(4)
C47 N5 C46 C2 4(3)
C48 N5 C46 C2 177.1(15)
C1 C2 C46 O6 -176(2)
C3 C2 C46 O6 72(3)
C1 C2 C46 N5 -3(2)
C3 C2 C46 N5 -114.9(19)
C46 N5 C47 O7 176(2)
C48 N5 C47 O7 3(3)
C46 N5 C47 C1 -4(3)
C48 N5 C47 C1 -176.8(16)
O1 C1 C47 O7 -70(3)
C2 C1 C47 O7 -178(2)
O1 C1 C47 N5 110(2)
C2 C1 C47 N5 2(2)
C46 N5 C48 C49 -128.4(19)
C47 N5 C48 C49 44(2)
C46 N5 C48 C53 53(2)
C47 N5 C48 C53 -134.8(17)
C53 C48 C49 C50 0.0
N5 C48 C49 C50 -178.7(13)
C48 C49 C50 C51 0.0
C49 C50 C51 C52 0.0
C49 C50 C51 C54 179.1(14)
C50 C51 C52 C53 0.0
C54 C51 C52 C53 -179.1(14)
C51 C52 C53 C48 0.0
C49 C48 C53 C52 0.0
N5 C48 C53 C52 178.7(13)
C50 C51 C54 C55 -130.5(13)
C52 C51 C54 C55 48.6(18)
C51 C54 C55 O9 1(3)
C51 C54 C55 O8 178.0(14)
C65 N61 C61 C62 0.0
C65 N61 C61 C66 -179.3(14)
N61 C61 C62 C63 0.0
C66 C61 C62 C63 179.3(15)
C61 C62 C63 C64 0.0
C62 C63 C64 C65 0.0
C63 C64 C65 N61 0.0
C63 C64 C65 C90 -176.5(14)
C61 N61 C65 C64 0.0
C61 N61 C65 C90 176.8(13)
C67 N62 C66 O61 -4(3)
C67 N62 C66 C61 -179.2(16)
N61 C61 C66 O61 178.7(14)
C62 C61 C66 O61 -1(2)
N61 C61 C66 N62 -6(2)
C62 C61 C66 N62 174.8(13)
C66 N62 C67 C68 117.5(19)
N62 C67 C68 C69 -34.9(19)
N62 C67 C68 C73 145.6(13)
C73 C68 C69 C70 0.0
C67 C68 C69 C70 -179.6(14)
C68 C69 C70 C71 0.0
C69 C70 C71 C72 0.0
C69 C70 C71 C74 -174.3(15)
C70 C71 C72 C73 0.0
C74 C71 C72 C73 174.8(14)
C71 C72 C73 C68 0.0
C69 C68 C73 C72 0.0
C67 C68 C73 C72 179.6(14)
C75 O62 C74 C71 -63(3)
C70 C71 C74 O62 122(2)
C72 C71 C74 O62 -53(2)
C74 O62 C75 C76 173.5(16)
O62 C75 C76 N63 -158.6(11)
O62 C75 C76 C80 26.0(19)
C80 C76 N63 C77 0.0
C75 C76 N63 C77 -175.7(14)
C76 N63 C77 C78 0.0
C76 N63 C77 C81 -176.5(17)
N63 C77 C78 C79 0.0
C81 C77 C78 C79 176.6(16)
C77 C78 C79 C80 0.0
C78 C79 C80 C76 0.0
N63 C76 C80 C79 0.0
C75 C76 C80 C79 175.2(15)
C82 O63 C81 C77 -164.3(19)
C78 C77 C81 O63 179.2(15)
N63 C77 C81 O63 -4(3)
C81 O63 C82 C83 -166(2)
O63 C82 C83 C84 -82(2)
O63 C82 C83 C88 87.5(18)
C88 C83 C84 C85 0.0
C82 C83 C84 C85 168.4(16)
C83 C84 C85 C86 0.0
C84 C85 C86 C87 0.0
C84 C85 C86 C89 -177.5(15)
C85 C86 C87 C88 0.0
C89 C86 C87 C88 177.4(15)
C86 C87 C88 C83 0.0
C84 C83 C88 C87 0.0
C82 C83 C88 C87 -169.7(14)
C90 N64 C89 C86 -123(2)
C87 C86 C89 N64 -113(2)
C85 C86 C89 N64 65(2)
C89 N64 C90 O64 0(4)
C89 N64 C90 C65 -171.2(17)
C64 C65 C90 O64 -8(2)
N61 C65 C90 O64 175.3(15)
C64 C65 C90 N64 164.0(16)
N61 C65 C90 N64 -13(2)
